data_1547491
loop_
_publ_author_name
'Krause, Sarah B.'
'McAtee, Jesse R.'
'Yap, Glenn P. A.'
'Watson, Donald A.'

_publ_section_title
;
 A Bench-Stable, Single-Component Precatalyst for Silyl-Heck Reactions.
;
_journal_issue 20
_journal_name_full 'Organic letters'
_journal_page_first 5641
_journal_page_last 5644
_journal_paper_doi 10.1021/acs.orglett.7b02807
_journal_volume 19
_journal_year 2017
_chemical_formula_sum 'C64 H102 P2 Pd'
_chemical_formula_weight 1039.79
_space_group_crystal_system monoclinic
_space_group_IT_number 14
_space_group_name_Hall '-P 2ybc'
_space_group_name_H-M_alt 'P 1 21/c 1'
_symmetry_space_group_name_Hall '-P 2ybc'
_symmetry_space_group_name_H-M 'P 1 21/c 1'
_atom_sites_solution_hydrogens geom
_audit_creation_method SHELXL-2014/7
_cell_angle_alpha 90
_cell_angle_beta 105.5050(10)
_cell_angle_gamma 90
_cell_formula_units_Z 2
_cell_length_a 13.9909(7)
_cell_length_b 21.5456(11)
_cell_length_c 10.7208(5)
_cell_measurement_reflns_used 9968
_cell_measurement_temperature 200(2)
_cell_measurement_theta_max 27.15
_cell_measurement_theta_min 2.19
_cell_volume 3114.1(3)
_computing_cell_refinement 'Bruker SAINT'
_computing_data_collection 'Bruker APEX2'
_computing_data_reduction 'Bruker SAINT'
_computing_molecular_graphics 'Bruker SHELXTL'
_computing_publication_material 'Bruker SHELXTL'
_computing_structure_refinement 'SHELXL-2014/7 (Sheldrick, 2014)'
_computing_structure_solution 'SHELXS-97 (Sheldrick 2008)'
_diffrn_ambient_temperature 200(2)
_diffrn_detector_area_resol_mean 8.33
_diffrn_measured_fraction_theta_full 0.997
_diffrn_measured_fraction_theta_max 0.996
_diffrn_measurement_device_type 'Bruker AXS APEX diffractometer'
_diffrn_measurement_method '\f and \w scans'
_diffrn_radiation_type MoK\a
_diffrn_radiation_wavelength 0.71073
_diffrn_reflns_av_R_equivalents 0.0440
_diffrn_reflns_av_unetI/netI 0.0323
_diffrn_reflns_Laue_measured_fraction_full 0.997
_diffrn_reflns_Laue_measured_fraction_max 0.996
_diffrn_reflns_limit_h_max 18
_diffrn_reflns_limit_h_min -17
_diffrn_reflns_limit_k_max 27
_diffrn_reflns_limit_k_min -27
_diffrn_reflns_limit_l_max 13
_diffrn_reflns_limit_l_min -13
_diffrn_reflns_number 35068
_diffrn_reflns_point_group_measured_fraction_full 0.997
_diffrn_reflns_point_group_measured_fraction_max 0.996
_diffrn_reflns_theta_full 25.242
_diffrn_reflns_theta_max 27.507
_diffrn_reflns_theta_min 1.510
_exptl_absorpt_coefficient_mu 0.384
_exptl_absorpt_correction_T_max 0.7456
_exptl_absorpt_correction_T_min 0.6477
_exptl_absorpt_correction_type multi-scan
_exptl_absorpt_process_details 'APEX2 (Bruker, 2007)'
_exptl_crystal_colour yellow
_exptl_crystal_density_diffrn 1.109
_exptl_crystal_description block
_exptl_crystal_F_000 1124
_exptl_crystal_size_max 0.555
_exptl_crystal_size_mid 0.343
_exptl_crystal_size_min 0.249
_refine_diff_density_max 0.598
_refine_diff_density_min -0.416
_refine_diff_density_rms 0.065
_refine_ls_extinction_method none
_refine_ls_goodness_of_fit_ref 1.054
_refine_ls_hydrogen_treatment constr
_refine_ls_matrix_type full
_refine_ls_number_parameters 340
_refine_ls_number_reflns 7125
_refine_ls_number_restraints 522
_refine_ls_restrained_S_all 1.175
_refine_ls_R_factor_all 0.0497
_refine_ls_R_factor_gt 0.0387
_refine_ls_shift/su_max 0.001
_refine_ls_shift/su_mean 0.000
_refine_ls_structure_factor_coef Fsqd
_refine_ls_weighting_details 'w=1/[\s^2^(Fo^2^)+(0.0468P)^2^+2.4240P] where P=(Fo^2^+2Fc^2^)/3'
_refine_ls_weighting_scheme calc
_refine_ls_wR_factor_gt 0.0940
_refine_ls_wR_factor_ref 0.1029
_reflns_Friedel_coverage 0.000
_reflns_number_gt 6084
_reflns_number_total 7125
_reflns_threshold_expression 'I > 2\s(I)'
_cod_data_source_file ol7b02807_si_002.cif
_cod_data_source_block donw050a
_cod_depositor_comments 'Adding full bibliography for 1547490--1547491.cif.'
_cod_database_code 1547491
_shelx_shelxl_version_number 2014/7
_shelx_space_group_comment
; 
The symmetry employed for this shelxl refinement is uniquely defined 
by the following loop, which should always be used as a source of 
symmetry information in preference to the above space-group names. 
They are only intended as comments. 
;
_shelx_estimated_absorpt_t_min 0.815
_shelx_estimated_absorpt_t_max 0.910

loop_
_space_group_symop_operation_xyz
'x, y, z'
'-x, y+1/2, -z+1/2'
'-x, -y, -z'
'x, -y-1/2, z-1/2'

loop_
_atom_site_label
_atom_site_type_symbol
_atom_site_fract_x
_atom_site_fract_y
_atom_site_fract_z
_atom_site_U_iso_or_equiv
_atom_site_adp_type
_atom_site_occupancy
_atom_site_site_symmetry_order
_atom_site_calc_flag
_atom_site_refinement_flags_posn
_atom_site_refinement_flags_adp
_atom_site_refinement_flags_occupancy
_atom_site_disorder_assembly
_atom_site_disorder_group
Pd1 Pd 0.5000 0.5000 0.0000 0.02520(8) Uani 1 2 d S . P . .
P1 P 0.40575(4) 0.53543(2) 0.12990(5) 0.01970(11) Uani 1 1 d . . . . .
C1 C 0.26162(15) 0.56493(10) -0.0923(2) 0.0267(4) Uani 1 1 d . . . . .
H1 H 0.3116 0.5522 -0.1318 0.032 Uiso 1 1 calc R U . . .
C2 C 0.17084(16) 0.58570(11) -0.1700(2) 0.0317(5) Uani 1 1 d . . . . .
C3 C 0.09860(16) 0.60305(11) -0.1092(2) 0.0357(5) Uani 1 1 d . . . . .
H3 H 0.0362 0.6171 -0.1610 0.043 Uiso 1 1 calc R U . . .
C4 C 0.11406(16) 0.60062(11) 0.0244(2) 0.0339(5) Uani 1 1 d . . . . .
C5 C 0.20625(16) 0.58047(10) 0.0992(2) 0.0288(4) Uani 1 1 d . . . . .
H5 H 0.2186 0.5790 0.1907 0.035 Uiso 1 1 calc R U . . .
C6 C 0.28089(14) 0.56239(9) 0.04255(19) 0.0235(4) Uani 1 1 d . . . . .
C7 C 0.14883(19) 0.58892(13) -0.3186(2) 0.0434(6) Uani 0.798(3) 1 d D U P A 1
C8 C 0.2389(3) 0.5755(2) -0.3666(3) 0.0545(9) Uani 0.798(3) 1 d D U P A 1
H8A H 0.2927 0.6039 -0.3249 0.082 Uiso 0.798(3) 1 calc R U P A 1
H8B H 0.2604 0.5326 -0.3453 0.082 Uiso 0.798(3) 1 calc R U P A 1
H8C H 0.2221 0.5813 -0.4606 0.082 Uiso 0.798(3) 1 calc R U P A 1
C9 C 0.1152(3) 0.65733(18) -0.3630(4) 0.0629(10) Uani 0.798(3) 1 d D U P A 1
H9A H 0.1691 0.6863 -0.3246 0.094 Uiso 0.798(3) 1 calc R U P A 1
H9B H 0.0992 0.6600 -0.4576 0.094 Uiso 0.798(3) 1 calc R U P A 1
H9C H 0.0564 0.6681 -0.3342 0.094 Uiso 0.798(3) 1 calc R U P A 1
C10 C 0.0641(3) 0.5466(2) -0.3796(3) 0.0576(10) Uani 0.798(3) 1 d D U P A 1
H10A H 0.0071 0.5565 -0.3465 0.086 Uiso 0.798(3) 1 calc R U P A 1
H10B H 0.0458 0.5521 -0.4738 0.086 Uiso 0.798(3) 1 calc R U P A 1
H10C H 0.0841 0.5034 -0.3585 0.086 Uiso 0.798(3) 1 calc R U P A 1
C11 C 0.03092(17) 0.61996(14) 0.0859(3) 0.0481(7) Uani 0.770(5) 1 d D U P B 1
C12 C 0.0155(5) 0.6898(2) 0.0654(7) 0.0958(17) Uani 0.770(5) 1 d D U P B 1
H12A H 0.0774 0.7116 0.1062 0.144 Uiso 0.770(5) 1 calc R U P B 1
H12B H -0.0042 0.6989 -0.0276 0.144 Uiso 0.770(5) 1 calc R U P B 1
H12C H -0.0367 0.7037 0.1044 0.144 Uiso 0.770(5) 1 calc R U P B 1
C13 C -0.0645(3) 0.5863(3) 0.0231(6) 0.0856(15) Uani 0.770(5) 1 d D U P B 1
H13A H -0.0545 0.5415 0.0364 0.128 Uiso 0.770(5) 1 calc R U P B 1
H13B H -0.1167 0.6002 0.0621 0.128 Uiso 0.770(5) 1 calc R U P B 1
H13C H -0.0842 0.5953 -0.0698 0.128 Uiso 0.770(5) 1 calc R U P B 1
C14 C 0.0585(3) 0.6082(3) 0.2318(4) 0.0816(15) Uani 0.770(5) 1 d D U P B 1
H14A H 0.1203 0.6300 0.2730 0.122 Uiso 0.770(5) 1 calc R U P B 1
H14B H 0.0053 0.6236 0.2674 0.122 Uiso 0.770(5) 1 calc R U P B 1
H14C H 0.0674 0.5636 0.2484 0.122 Uiso 0.770(5) 1 calc R U P B 1
C7' C 0.14883(19) 0.58892(13) -0.3186(2) 0.0434(6) Uani 0.202(3) 1 d D U P A 2
C8' C 0.1700(10) 0.5188(5) -0.3591(12) 0.0545(9) Uani 0.202(3) 1 d D U P A 2
H8'1 H 0.1235 0.4902 -0.3349 0.082 Uiso 0.202(3) 1 calc R U P A 2
H8'2 H 0.1611 0.5169 -0.4528 0.082 Uiso 0.202(3) 1 calc R U P A 2
H8'3 H 0.2381 0.5070 -0.3141 0.082 Uiso 0.202(3) 1 calc R U P A 2
C9' C 0.2207(9) 0.6290(6) -0.3575(14) 0.0629(10) Uani 0.202(3) 1 d D U P A 2
H9'1 H 0.2880 0.6184 -0.3065 0.094 Uiso 0.202(3) 1 calc R U P A 2
H9'2 H 0.2154 0.6228 -0.4497 0.094 Uiso 0.202(3) 1 calc R U P A 2
H9'3 H 0.2068 0.6725 -0.3424 0.094 Uiso 0.202(3) 1 calc R U P A 2
C10' C 0.0423(7) 0.5998(7) -0.3888(13) 0.0576(10) Uani 0.202(3) 1 d D U P A 2
H10D H 0.0003 0.5711 -0.3563 0.086 Uiso 0.202(3) 1 calc R U P A 2
H10E H 0.0241 0.6426 -0.3744 0.086 Uiso 0.202(3) 1 calc R U P A 2
H10F H 0.0328 0.5929 -0.4817 0.086 Uiso 0.202(3) 1 calc R U P A 2
C11' C 0.03092(17) 0.61996(14) 0.0859(3) 0.0481(7) Uani 0.230(5) 1 d D U P B 2
C12' C 0.0711(12) 0.6512(8) 0.2162(14) 0.0958(17) Uani 0.230(5) 1 d D U P B 2
H12D H 0.1075 0.6887 0.2053 0.144 Uiso 0.230(5) 1 calc R U P B 2
H12E H 0.0159 0.6623 0.2520 0.144 Uiso 0.230(5) 1 calc R U P B 2
H12F H 0.1158 0.6226 0.2754 0.144 Uiso 0.230(5) 1 calc R U P B 2
C13' C -0.0436(9) 0.6660(7) 0.0001(14) 0.0856(15) Uani 0.230(5) 1 d D U P B 2
H13D H -0.0090 0.7044 -0.0101 0.128 Uiso 0.230(5) 1 calc R U P B 2
H13E H -0.0722 0.6473 -0.0851 0.128 Uiso 0.230(5) 1 calc R U P B 2
H13F H -0.0966 0.6753 0.0413 0.128 Uiso 0.230(5) 1 calc R U P B 2
C14' C -0.0259(11) 0.5617(5) 0.0987(17) 0.0816(15) Uani 0.230(5) 1 d D U P B 2
H14D H -0.0510 0.5425 0.0134 0.122 Uiso 0.230(5) 1 calc R U P B 2
H14E H 0.0182 0.5326 0.1571 0.122 Uiso 0.230(5) 1 calc R U P B 2
H14F H -0.0816 0.5723 0.1338 0.122 Uiso 0.230(5) 1 calc R U P B 2
C15 C 0.41371(15) 0.64121(9) 0.29773(18) 0.0213(4) Uani 1 1 d . . . . .
H15 H 0.3446 0.6361 0.2872 0.026 Uiso 1 1 calc R U . . .
C16 C 0.46369(16) 0.68923(9) 0.37582(18) 0.0238(4) Uani 1 1 d . . . . .
C17 C 0.56506(17) 0.69493(10) 0.3902(2) 0.0296(5) Uani 1 1 d . . . . .
H17 H 0.6005 0.7264 0.4456 0.035 Uiso 1 1 calc R U . . .
C18 C 0.61676(16) 0.65652(11) 0.3268(2) 0.0310(5) Uani 1 1 d . . . . .
C19 C 0.56413(15) 0.60920(10) 0.2488(2) 0.0263(4) Uani 1 1 d . . . . .
H19 H 0.5979 0.5824 0.2045 0.032 Uiso 1 1 calc R U . . .
C20 C 0.46310(14) 0.60050(9) 0.23465(17) 0.0198(4) Uani 1 1 d . . . . .
C21 C 0.41108(18) 0.73492(10) 0.4451(2) 0.0308(5) Uani 1 1 d . . . . .
C22 C 0.2989(2) 0.73142(16) 0.3939(3) 0.0637(9) Uani 1 1 d . . . . .
H22A H 0.2798 0.7390 0.3004 0.096 Uiso 1 1 calc R U . . .
H22B H 0.2684 0.7629 0.4370 0.096 Uiso 1 1 calc R U . . .
H22C H 0.2761 0.6901 0.4113 0.096 Uiso 1 1 calc R U . . .
C23 C 0.4400(3) 0.71921(13) 0.5898(2) 0.0537(8) Uani 1 1 d . . . . .
H23A H 0.4081 0.7486 0.6357 0.081 Uiso 1 1 calc R U . . .
H23B H 0.5122 0.7220 0.6241 0.081 Uiso 1 1 calc R U . . .
H23C H 0.4182 0.6770 0.6020 0.081 Uiso 1 1 calc R U . . .
C24 C 0.4431(3) 0.80195(11) 0.4299(3) 0.0504(7) Uani 1 1 d . . . . .
H24A H 0.4272 0.8126 0.3378 0.076 Uiso 1 1 calc R U . . .
H24B H 0.5147 0.8060 0.4682 0.076 Uiso 1 1 calc R U . . .
H24C H 0.4078 0.8301 0.4740 0.076 Uiso 1 1 calc R U . . .
C25 C 0.72765(18) 0.66738(13) 0.3395(3) 0.0483(7) Uani 0.619(4) 1 d D U P C 1
C26 C 0.7870(4) 0.6500(4) 0.4710(6) 0.0865(18) Uani 0.619(4) 1 d D U P C 1
H26A H 0.7612 0.6717 0.5355 0.130 Uiso 0.619(4) 1 calc R U P C 1
H26B H 0.7827 0.6051 0.4827 0.130 Uiso 0.619(4) 1 calc R U P C 1
H26C H 0.8564 0.6618 0.4818 0.130 Uiso 0.619(4) 1 calc R U P C 1
C27 C 0.7438(4) 0.7385(3) 0.3199(7) 0.0834(16) Uani 0.619(4) 1 d D U P C 1
H27A H 0.7051 0.7511 0.2333 0.125 Uiso 0.619(4) 1 calc R U P C 1
H27B H 0.7220 0.7624 0.3852 0.125 Uiso 0.619(4) 1 calc R U P C 1
H27C H 0.8143 0.7465 0.3291 0.125 Uiso 0.619(4) 1 calc R U P C 1
C28 C 0.7597(4) 0.6370(3) 0.2290(6) 0.0803(16) Uani 0.619(4) 1 d D U P C 1
H28A H 0.7165 0.6511 0.1461 0.120 Uiso 0.619(4) 1 calc R U P C 1
H28B H 0.8285 0.6485 0.2345 0.120 Uiso 0.619(4) 1 calc R U P C 1
H28C H 0.7548 0.5918 0.2354 0.120 Uiso 0.619(4) 1 calc R U P C 1
C25' C 0.72765(18) 0.66738(13) 0.3395(3) 0.0483(7) Uani 0.381(4) 1 d D U P C 2
C26' C 0.7823(7) 0.6995(6) 0.4655(9) 0.0865(18) Uani 0.381(4) 1 d D U P C 2
H26D H 0.7707 0.6767 0.5391 0.130 Uiso 0.381(4) 1 calc R U P C 2
H26E H 0.8535 0.7004 0.4723 0.130 Uiso 0.381(4) 1 calc R U P C 2
H26F H 0.7576 0.7421 0.4658 0.130 Uiso 0.381(4) 1 calc R U P C 2
C27' C 0.7404(6) 0.6984(5) 0.2219(9) 0.0834(16) Uani 0.381(4) 1 d D U P C 2
H27D H 0.7037 0.6755 0.1450 0.125 Uiso 0.381(4) 1 calc R U P C 2
H27E H 0.7151 0.7410 0.2181 0.125 Uiso 0.381(4) 1 calc R U P C 2
H27F H 0.8110 0.6993 0.2246 0.125 Uiso 0.381(4) 1 calc R U P C 2
C28' C 0.7835(6) 0.6023(4) 0.3462(11) 0.0803(16) Uani 0.381(4) 1 d D U P C 2
H28D H 0.7778 0.5793 0.4226 0.120 Uiso 0.381(4) 1 calc R U P C 2
H28E H 0.7534 0.5782 0.2681 0.120 Uiso 0.381(4) 1 calc R U P C 2
H28F H 0.8537 0.6096 0.3519 0.120 Uiso 0.381(4) 1 calc R U P C 2
C29 C 0.38892(17) 0.47350(10) 0.2466(2) 0.0311(5) Uani 1 1 d . . . . .
C30 C 0.3392(2) 0.41828(12) 0.1644(3) 0.0546(8) Uani 1 1 d . . . . .
H30A H 0.3350 0.3833 0.2211 0.082 Uiso 1 1 calc R U . . .
H30B H 0.3786 0.4061 0.1052 0.082 Uiso 1 1 calc R U . . .
H30C H 0.2724 0.4301 0.1142 0.082 Uiso 1 1 calc R U . . .
C31 C 0.3302(2) 0.49161(12) 0.3430(3) 0.0484(7) Uani 1 1 d . . . . .
H31A H 0.2601 0.4970 0.2967 0.073 Uiso 1 1 calc R U . . .
H31B H 0.3564 0.5306 0.3858 0.073 Uiso 1 1 calc R U . . .
H31C H 0.3365 0.4588 0.4080 0.073 Uiso 1 1 calc R U . . .
C32 C 0.4940(2) 0.45504(13) 0.3230(3) 0.0484(7) Uani 1 1 d . . . . .
H32A H 0.4904 0.4212 0.3826 0.073 Uiso 1 1 calc R U . . .
H32B H 0.5272 0.4909 0.3724 0.073 Uiso 1 1 calc R U . . .
H32C H 0.5315 0.4413 0.2629 0.073 Uiso 1 1 calc R U . . .

loop_
_atom_site_aniso_label
_atom_site_aniso_U_11
_atom_site_aniso_U_22
_atom_site_aniso_U_33
_atom_site_aniso_U_23
_atom_site_aniso_U_13
_atom_site_aniso_U_12
Pd1 0.02420(12) 0.02897(13) 0.02251(12) -0.00925(9) 0.00635(9) 0.00462(9)
P1 0.0194(2) 0.0211(2) 0.0183(2) -0.00480(18) 0.00434(18) 0.00247(18)
C1 0.0239(10) 0.0290(10) 0.0257(10) -0.0032(8) 0.0041(8) -0.0009(8)
C2 0.0268(11) 0.0368(12) 0.0275(11) -0.0006(9) 0.0003(9) -0.0026(9)
C3 0.0194(10) 0.0424(13) 0.0392(13) -0.0008(10) -0.0028(9) 0.0034(9)
C4 0.0207(10) 0.0380(12) 0.0422(13) -0.0070(10) 0.0072(9) -0.0001(9)
C5 0.0240(10) 0.0352(11) 0.0267(10) -0.0058(9) 0.0059(8) 0.0000(9)
C6 0.0197(9) 0.0236(9) 0.0258(10) -0.0046(8) 0.0038(8) 0.0003(7)
C7 0.0358(13) 0.0600(16) 0.0272(11) 0.0041(11) -0.0039(10) -0.0043(11)
C8 0.052(2) 0.082(3) 0.0266(15) 0.0055(16) 0.0067(14) -0.0022(17)
C9 0.073(2) 0.065(2) 0.0419(19) 0.0157(17) -0.0009(18) 0.0006(19)
C10 0.0502(19) 0.076(2) 0.0370(17) -0.0081(18) -0.0051(14) -0.0140(18)
C11 0.0202(11) 0.0685(17) 0.0567(16) -0.0181(14) 0.0122(11) 0.0049(11)
C12 0.088(4) 0.091(3) 0.120(4) -0.025(3) 0.049(3) 0.031(3)
C13 0.0298(19) 0.140(4) 0.091(3) -0.045(3) 0.023(2) -0.011(2)
C14 0.040(2) 0.142(4) 0.073(3) -0.010(3) 0.034(2) 0.017(2)
C7' 0.0358(13) 0.0600(16) 0.0272(11) 0.0041(11) -0.0039(10) -0.0043(11)
C8' 0.052(2) 0.082(3) 0.0266(15) 0.0055(16) 0.0067(14) -0.0022(17)
C9' 0.073(2) 0.065(2) 0.0419(19) 0.0157(17) -0.0009(18) 0.0006(19)
C10' 0.0502(19) 0.076(2) 0.0370(17) -0.0081(18) -0.0051(14) -0.0140(18)
C11' 0.0202(11) 0.0685(17) 0.0567(16) -0.0181(14) 0.0122(11) 0.0049(11)
C12' 0.088(4) 0.091(3) 0.120(4) -0.025(3) 0.049(3) 0.031(3)
C13' 0.0298(19) 0.140(4) 0.091(3) -0.045(3) 0.023(2) -0.011(2)
C14' 0.040(2) 0.142(4) 0.073(3) -0.010(3) 0.034(2) 0.017(2)
C15 0.0235(10) 0.0216(9) 0.0199(9) -0.0006(7) 0.0076(8) 0.0010(7)
C16 0.0322(11) 0.0209(9) 0.0191(9) -0.0022(7) 0.0082(8) 0.0032(8)
C17 0.0327(11) 0.0259(10) 0.0290(10) -0.0094(8) 0.0063(9) -0.0049(9)
C18 0.0254(11) 0.0338(11) 0.0346(11) -0.0076(9) 0.0094(9) -0.0036(9)
C19 0.0252(10) 0.0260(10) 0.0294(10) -0.0072(8) 0.0103(8) 0.0005(8)
C20 0.0231(9) 0.0203(9) 0.0161(8) -0.0021(7) 0.0054(7) 0.0016(7)
C21 0.0424(13) 0.0256(10) 0.0271(11) -0.0067(8) 0.0138(10) 0.0054(9)
C22 0.0463(17) 0.066(2) 0.081(2) -0.0339(17) 0.0192(16) 0.0175(15)
C23 0.092(2) 0.0456(15) 0.0297(12) -0.0004(11) 0.0277(14) 0.0198(15)
C24 0.085(2) 0.0250(12) 0.0481(15) -0.0041(11) 0.0305(15) 0.0093(13)
C25 0.0261(12) 0.0559(16) 0.0642(17) -0.0223(13) 0.0145(12) -0.0120(11)
C26 0.031(2) 0.122(5) 0.097(3) -0.007(3) 0.001(2) -0.004(3)
C27 0.039(2) 0.094(4) 0.122(4) 0.008(3) 0.031(3) -0.020(2)
C28 0.029(2) 0.110(4) 0.111(4) -0.035(3) 0.034(3) -0.016(2)
C25' 0.0261(12) 0.0559(16) 0.0642(17) -0.0223(13) 0.0145(12) -0.0120(11)
C26' 0.031(2) 0.122(5) 0.097(3) -0.007(3) 0.001(2) -0.004(3)
C27' 0.039(2) 0.094(4) 0.122(4) 0.008(3) 0.031(3) -0.020(2)
C28' 0.029(2) 0.110(4) 0.111(4) -0.035(3) 0.034(3) -0.016(2)
C29 0.0360(12) 0.0229(10) 0.0341(11) 0.0026(9) 0.0090(10) -0.0010(9)
C30 0.067(2) 0.0314(13) 0.0624(18) -0.0039(12) 0.0129(15) -0.0182(13)
C31 0.0644(19) 0.0419(14) 0.0490(16) 0.0145(12) 0.0324(14) 0.0057(13)
C32 0.0477(16) 0.0423(14) 0.0505(15) 0.0179(12) 0.0049(13) 0.0122(12)

loop_
_atom_type_symbol
_atom_type_description
_atom_type_scat_dispersion_real
_atom_type_scat_dispersion_imag
_atom_type_scat_source
C C 0.0033 0.0016 'International Tables Vol C Tables 4.2.6.8 and 6.1.1.4'
H H 0.0000 0.0000 'International Tables Vol C Tables 4.2.6.8 and 6.1.1.4'
P P 0.1023 0.0942 'International Tables Vol C Tables 4.2.6.8 and 6.1.1.4'
Pd Pd -0.9988 1.0072 'International Tables Vol C Tables 4.2.6.8 and 6.1.1.4'

loop_
_geom_angle_atom_site_label_1
_geom_angle_atom_site_label_2
_geom_angle_atom_site_label_3
_geom_angle
_geom_angle_site_symmetry_1
P1 Pd1 P1 180.0 3_665
C20 P1 C6 105.64(9) .
C20 P1 C29 104.21(9) .
C6 P1 C29 106.90(10) .
C20 P1 Pd1 113.39(6) .
C6 P1 Pd1 114.71(7) .
C29 P1 Pd1 111.21(7) .
C2 C1 C6 121.6(2) .
C2 C1 H1 119.2 .
C6 C1 H1 119.2 .
C3 C2 C1 117.8(2) .
C3 C2 C7' 120.2(2) .
C1 C2 C7' 122.1(2) .
C3 C2 C7 120.2(2) .
C1 C2 C7 122.1(2) .
C4 C3 C2 122.7(2) .
C4 C3 H3 118.7 .
C2 C3 H3 118.7 .
C3 C4 C5 118.0(2) .
C3 C4 C11' 120.2(2) .
C5 C4 C11' 121.8(2) .
C3 C4 C11 120.2(2) .
C5 C4 C11 121.8(2) .
C4 C5 C6 121.4(2) .
C4 C5 H5 119.3 .
C6 C5 H5 119.3 .
C5 C6 C1 118.58(19) .
C5 C6 P1 125.79(16) .
C1 C6 P1 115.62(15) .
C10 C7 C8 111.6(3) .
C10 C7 C2 109.8(2) .
C8 C7 C2 112.9(2) .
C10 C7 C9 107.4(3) .
C8 C7 C9 106.5(3) .
C2 C7 C9 108.3(2) .
C7 C8 H8A 109.5 .
C7 C8 H8B 109.5 .
H8A C8 H8B 109.5 .
C7 C8 H8C 109.5 .
H8A C8 H8C 109.5 .
H8B C8 H8C 109.5 .
C7 C9 H9A 109.5 .
C7 C9 H9B 109.5 .
H9A C9 H9B 109.5 .
C7 C9 H9C 109.5 .
H9A C9 H9C 109.5 .
H9B C9 H9C 109.5 .
C7 C10 H10A 109.5 .
C7 C10 H10B 109.5 .
H10A C10 H10B 109.5 .
C7 C10 H10C 109.5 .
H10A C10 H10C 109.5 .
H10B C10 H10C 109.5 .
C13 C11 C12 109.6(4) .
C13 C11 C14 109.1(3) .
C12 C11 C14 107.3(4) .
C13 C11 C4 111.0(3) .
C12 C11 C4 107.4(3) .
C14 C11 C4 112.4(2) .
C11 C12 H12A 109.5 .
C11 C12 H12B 109.5 .
H12A C12 H12B 109.5 .
C11 C12 H12C 109.5 .
H12A C12 H12C 109.5 .
H12B C12 H12C 109.5 .
C11 C13 H13A 109.5 .
C11 C13 H13B 109.5 .
H13A C13 H13B 109.5 .
C11 C13 H13C 109.5 .
H13A C13 H13C 109.5 .
H13B C13 H13C 109.5 .
C11 C14 H14A 109.5 .
C11 C14 H14B 109.5 .
H14A C14 H14B 109.5 .
C11 C14 H14C 109.5 .
H14A C14 H14C 109.5 .
H14B C14 H14C 109.5 .
C9' C7' C10' 115.5(7) .
C9' C7' C2 111.0(6) .
C10' C7' C2 115.1(6) .
C9' C7' C8' 106.5(7) .
C10' C7' C8' 103.9(6) .
C2 C7' C8' 103.6(5) .
C7' C8' H8'1 109.5 .
C7' C8' H8'2 109.5 .
H8'1 C8' H8'2 109.5 .
C7' C8' H8'3 109.5 .
H8'1 C8' H8'3 109.5 .
H8'2 C8' H8'3 109.5 .
C7' C9' H9'1 109.5 .
C7' C9' H9'2 109.5 .
H9'1 C9' H9'2 109.5 .
C7' C9' H9'3 109.5 .
H9'1 C9' H9'3 109.5 .
H9'2 C9' H9'3 109.5 .
C7' C10' H10D 109.5 .
C7' C10' H10E 109.5 .
H10D C10' H10E 109.5 .
C7' C10' H10F 109.5 .
H10D C10' H10F 109.5 .
H10E C10' H10F 109.5 .
C14' C11' C12' 111.1(8) .
C14' C11' C4 106.8(6) .
C12' C11' C4 112.2(7) .
C14' C11' C13' 107.4(7) .
C12' C11' C13' 106.7(7) .
C4 C11' C13' 112.6(6) .
C11' C12' H12D 109.5 .
C11' C12' H12E 109.5 .
H12D C12' H12E 109.5 .
C11' C12' H12F 109.5 .
H12D C12' H12F 109.5 .
H12E C12' H12F 109.5 .
C11' C13' H13D 109.5 .
C11' C13' H13E 109.5 .
H13D C13' H13E 109.5 .
C11' C13' H13F 109.5 .
H13D C13' H13F 109.5 .
H13E C13' H13F 109.5 .
C11' C14' H14D 109.5 .
C11' C14' H14E 109.5 .
H14D C14' H14E 109.5 .
C11' C14' H14F 109.5 .
H14D C14' H14F 109.5 .
H14E C14' H14F 109.5 .
C16 C15 C20 121.48(18) .
C16 C15 H15 119.3 .
C20 C15 H15 119.3 .
C17 C16 C15 117.68(18) .
C17 C16 C21 119.79(18) .
C15 C16 C21 122.53(19) .
C18 C17 C16 122.82(19) .
C18 C17 H17 118.6 .
C16 C17 H17 118.6 .
C17 C18 C19 117.8(2) .
C17 C18 C25' 120.7(2) .
C19 C18 C25' 121.4(2) .
C17 C18 C25 120.7(2) .
C19 C18 C25 121.4(2) .
C20 C19 C18 121.36(19) .
C20 C19 H19 119.3 .
C18 C19 H19 119.3 .
C19 C20 C15 118.76(18) .
C19 C20 P1 115.65(14) .
C15 C20 P1 125.58(15) .
C22 C21 C23 108.8(2) .
C22 C21 C24 108.1(2) .
C23 C21 C24 108.0(2) .
C22 C21 C16 112.10(19) .
C23 C21 C16 108.48(18) .
C24 C21 C16 111.20(19) .
C21 C22 H22A 109.5 .
C21 C22 H22B 109.5 .
H22A C22 H22B 109.5 .
C21 C22 H22C 109.5 .
H22A C22 H22C 109.5 .
H22B C22 H22C 109.5 .
C21 C23 H23A 109.5 .
C21 C23 H23B 109.5 .
H23A C23 H23B 109.5 .
C21 C23 H23C 109.5 .
H23A C23 H23C 109.5 .
H23B C23 H23C 109.5 .
C21 C24 H24A 109.5 .
C21 C24 H24B 109.5 .
H24A C24 H24B 109.5 .
C21 C24 H24C 109.5 .
H24A C24 H24C 109.5 .
H24B C24 H24C 109.5 .
C26 C25 C28 115.2(4) .
C26 C25 C18 109.9(3) .
C28 C25 C18 111.5(3) .
C26 C25 C27 108.0(4) .
C28 C25 C27 103.5(4) .
C18 C25 C27 108.3(3) .
C25 C26 H26A 109.5 .
C25 C26 H26B 109.5 .
H26A C26 H26B 109.5 .
C25 C26 H26C 109.5 .
H26A C26 H26C 109.5 .
H26B C26 H26C 109.5 .
C25 C27 H27A 109.5 .
C25 C27 H27B 109.5 .
H27A C27 H27B 109.5 .
C25 C27 H27C 109.5 .
H27A C27 H27C 109.5 .
H27B C27 H27C 109.5 .
C25 C28 H28A 109.5 .
C25 C28 H28B 109.5 .
H28A C28 H28B 109.5 .
C25 C28 H28C 109.5 .
H28A C28 H28C 109.5 .
H28B C28 H28C 109.5 .
C27' C25' C26' 113.7(6) .
C27' C25' C18 110.0(4) .
C26' C25' C18 113.6(4) .
C27' C25' C28' 105.4(5) .
C26' C25' C28' 103.6(5) .
C18 C25' C28' 109.9(3) .
C25' C26' H26D 109.5 .
C25' C26' H26E 109.5 .
H26D C26' H26E 109.5 .
C25' C26' H26F 109.5 .
H26D C26' H26F 109.5 .
H26E C26' H26F 109.5 .
C25' C27' H27D 109.5 .
C25' C27' H27E 109.5 .
H27D C27' H27E 109.5 .
C25' C27' H27F 109.5 .
H27D C27' H27F 109.5 .
H27E C27' H27F 109.5 .
C25' C28' H28D 109.5 .
C25' C28' H28E 109.5 .
H28D C28' H28E 109.5 .
C25' C28' H28F 109.5 .
H28D C28' H28F 109.5 .
H28E C28' H28F 109.5 .
C32 C29 C30 109.2(2) .
C32 C29 C31 108.4(2) .
C30 C29 C31 110.1(2) .
C32 C29 P1 105.45(16) .
C30 C29 P1 106.60(17) .
C31 C29 P1 116.84(16) .
C29 C30 H30A 109.5 .
C29 C30 H30B 109.5 .
H30A C30 H30B 109.5 .
C29 C30 H30C 109.5 .
H30A C30 H30C 109.5 .
H30B C30 H30C 109.5 .
C29 C31 H31A 109.5 .
C29 C31 H31B 109.5 .
H31A C31 H31B 109.5 .
C29 C31 H31C 109.5 .
H31A C31 H31C 109.5 .
H31B C31 H31C 109.5 .
C29 C32 H32A 109.5 .
C29 C32 H32B 109.5 .
H32A C32 H32B 109.5 .
C29 C32 H32C 109.5 .
H32A C32 H32C 109.5 .
H32B C32 H32C 109.5 .

loop_
_geom_bond_atom_site_label_1
_geom_bond_atom_site_label_2
_geom_bond_distance
_geom_bond_site_symmetry_2
Pd1 P1 2.2897(5) 3_665
Pd1 P1 2.2898(5) .
P1 C20 1.8409(19) .
P1 C6 1.842(2) .
P1 C29 1.886(2) .
C1 C2 1.393(3) .
C1 C6 1.399(3) .
C1 H1 0.9500 .
C2 C3 1.392(3) .
C2 C7' 1.541(3) .
C2 C7 1.541(3) .
C3 C4 1.391(3) .
C3 H3 0.9500 .
C4 C5 1.394(3) .
C4 C11' 1.540(3) .
C4 C11 1.540(3) .
C5 C6 1.396(3) .
C5 H5 0.9500 .
C7 C10 1.500(4) .
C7 C8 1.511(4) .
C7 C9 1.581(4) .
C8 H8A 0.9800 .
C8 H8B 0.9800 .
C8 H8C 0.9800 .
C9 H9A 0.9800 .
C9 H9B 0.9800 .
C9 H9C 0.9800 .
C10 H10A 0.9800 .
C10 H10B 0.9800 .
C10 H10C 0.9800 .
C11 C13 1.510(5) .
C11 C12 1.528(6) .
C11 C14 1.528(5) .
C12 H12A 0.9800 .
C12 H12B 0.9800 .
C12 H12C 0.9800 .
C13 H13A 0.9800 .
C13 H13B 0.9800 .
C13 H13C 0.9800 .
C14 H14A 0.9800 .
C14 H14B 0.9800 .
C14 H14C 0.9800 .
C7' C9' 1.468(10) .
C7' C10' 1.498(9) .
C7' C8' 1.620(10) .
C8' H8'1 0.9800 .
C8' H8'2 0.9800 .
C8' H8'3 0.9800 .
C9' H9'1 0.9800 .
C9' H9'2 0.9800 .
C9' H9'3 0.9800 .
C10' H10D 0.9800 .
C10' H10E 0.9800 .
C10' H10F 0.9800 .
C11' C14' 1.510(10) .
C11' C12' 1.516(10) .
C11' C13' 1.550(10) .
C12' H12D 0.9800 .
C12' H12E 0.9800 .
C12' H12F 0.9800 .
C13' H13D 0.9800 .
C13' H13E 0.9800 .
C13' H13F 0.9800 .
C14' H14D 0.9800 .
C14' H14E 0.9800 .
C14' H14F 0.9800 .
C15 C16 1.395(3) .
C15 C20 1.398(3) .
C15 H15 0.9500 .
C16 C17 1.391(3) .
C16 C21 1.534(3) .
C17 C18 1.390(3) .
C17 H17 0.9500 .
C18 C19 1.397(3) .
C18 C25' 1.539(3) .
C18 C25 1.539(3) .
C19 C20 1.393(3) .
C19 H19 0.9500 .
C21 C22 1.520(4) .
C21 C23 1.533(3) .
C21 C24 1.533(3) .
C22 H22A 0.9800 .
C22 H22B 0.9800 .
C22 H22C 0.9800 .
C23 H23A 0.9800 .
C23 H23B 0.9800 .
C23 H23C 0.9800 .
C24 H24A 0.9800 .
C24 H24B 0.9800 .
C24 H24C 0.9800 .
C25 C26 1.480(6) .
C25 C28 1.522(6) .
C25 C27 1.572(6) .
C26 H26A 0.9800 .
C26 H26B 0.9800 .
C26 H26C 0.9800 .
C27 H27A 0.9800 .
C27 H27B 0.9800 .
C27 H27C 0.9800 .
C28 H28A 0.9800 .
C28 H28B 0.9800 .
C28 H28C 0.9800 .
C25' C27' 1.479(8) .
C25' C26' 1.529(8) .
C25' C28' 1.597(8) .
C26' H26D 0.9800 .
C26' H26E 0.9800 .
C26' H26F 0.9800 .
C27' H27D 0.9800 .
C27' H27E 0.9800 .
C27' H27F 0.9800 .
C28' H28D 0.9800 .
C28' H28E 0.9800 .
C28' H28F 0.9800 .
C29 C32 1.532(3) .
C29 C30 1.532(3) .
C29 C31 1.533(4) .
C30 H30A 0.9800 .
C30 H30B 0.9800 .
C30 H30C 0.9800 .
C31 H31A 0.9800 .
C31 H31B 0.9800 .
C31 H31C 0.9800 .
C32 H32A 0.9800 .
C32 H32B 0.9800 .
C32 H32C 0.9800 .

loop_
_geom_torsion_atom_site_label_1
_geom_torsion_atom_site_label_2
_geom_torsion_atom_site_label_3
_geom_torsion_atom_site_label_4
_geom_torsion
C6 C1 C2 C3 -1.0(3)
C6 C1 C2 C7' 179.8(2)
C6 C1 C2 C7 179.8(2)
C1 C2 C3 C4 0.3(4)
C7' C2 C3 C4 179.5(2)
C7 C2 C3 C4 179.5(2)
C2 C3 C4 C5 0.6(4)
C2 C3 C4 C11' -179.5(2)
C2 C3 C4 C11 -179.5(2)
C3 C4 C5 C6 -0.8(3)
C11' C4 C5 C6 179.3(2)
C11 C4 C5 C6 179.3(2)
C4 C5 C6 C1 0.1(3)
C4 C5 C6 P1 179.58(17)
C2 C1 C6 C5 0.8(3)
C2 C1 C6 P1 -178.67(17)
C20 P1 C6 C5 -60.8(2)
C29 P1 C6 C5 49.8(2)
Pd1 P1 C6 C5 173.53(16)
C20 P1 C6 C1 118.64(16)
C29 P1 C6 C1 -130.78(16)
Pd1 P1 C6 C1 -7.00(18)
C3 C2 C7 C10 -61.3(3)
C1 C2 C7 C10 117.9(3)
C3 C2 C7 C8 173.4(3)
C1 C2 C7 C8 -7.4(4)
C3 C2 C7 C9 55.7(3)
C1 C2 C7 C9 -125.1(3)
C3 C4 C11 C13 52.0(4)
C5 C4 C11 C13 -128.1(4)
C3 C4 C11 C12 -67.7(4)
C5 C4 C11 C12 112.1(4)
C3 C4 C11 C14 174.5(3)
C5 C4 C11 C14 -5.6(4)
C3 C2 C7' C9' 122.5(7)
C1 C2 C7' C9' -58.3(7)
C3 C2 C7' C10' -11.0(7)
C1 C2 C7' C10' 168.2(7)
C3 C2 C7' C8' -123.6(6)
C1 C2 C7' C8' 55.6(6)
C3 C4 C11' C14' 92.6(8)
C5 C4 C11' C14' -87.5(8)
C3 C4 C11' C12' -145.4(9)
C5 C4 C11' C12' 34.4(9)
C3 C4 C11' C13' -25.0(7)
C5 C4 C11' C13' 154.8(7)
C20 C15 C16 C17 -0.7(3)
C20 C15 C16 C21 179.39(18)
C15 C16 C17 C18 2.3(3)
C21 C16 C17 C18 -177.7(2)
C16 C17 C18 C19 -2.0(3)
C16 C17 C18 C25' 176.2(2)
C16 C17 C18 C25 176.2(2)
C17 C18 C19 C20 -0.1(3)
C25' C18 C19 C20 -178.2(2)
C25 C18 C19 C20 -178.2(2)
C18 C19 C20 C15 1.6(3)
C18 C19 C20 P1 -179.29(17)
C16 C15 C20 C19 -1.2(3)
C16 C15 C20 P1 179.77(15)
C6 P1 C20 C19 -142.98(16)
C29 P1 C20 C19 104.54(16)
Pd1 P1 C20 C19 -16.53(17)
C6 P1 C20 C15 36.07(19)
C29 P1 C20 C15 -76.41(18)
Pd1 P1 C20 C15 162.52(14)
C17 C16 C21 C22 166.5(2)
C15 C16 C21 C22 -13.6(3)
C17 C16 C21 C23 -73.4(3)
C15 C16 C21 C23 106.5(2)
C17 C16 C21 C24 45.3(3)
C15 C16 C21 C24 -134.8(2)
C17 C18 C25 C26 71.5(4)
C19 C18 C25 C26 -110.4(4)
C17 C18 C25 C28 -159.5(4)
C19 C18 C25 C28 18.6(5)
C17 C18 C25 C27 -46.3(4)
C19 C18 C25 C27 131.8(4)
C17 C18 C25' C27' -102.1(5)
C19 C18 C25' C27' 76.0(6)
C17 C18 C25' C26' 26.7(6)
C19 C18 C25' C26' -155.2(6)
C17 C18 C25' C28' 142.2(5)
C19 C18 C25' C28' -39.7(5)
C20 P1 C29 C32 -65.09(18)
C6 P1 C29 C32 -176.66(16)
Pd1 P1 C29 C32 57.43(17)
C20 P1 C29 C30 178.89(17)
C6 P1 C29 C30 67.33(19)
Pd1 P1 C29 C30 -58.59(19)
C20 P1 C29 C31 55.4(2)
C6 P1 C29 C31 -56.2(2)
Pd1 P1 C29 C31 177.91(18)
